data_7201111
loop_
_publ_author_name
'Hudson, Matthew R.'
'Allis, Damian G.'
'Ouellette, Wayne'
'Hudson, Bruce S.'

_publ_section_title
;
 Inelastic neutron scattering and Raman spectroscopic investigation of
 l-alanine alaninium nitrate, a homologue of a ferroelectric material
;
_journal_issue 41
_journal_name_full 'Physical Chemistry Chemical Physics'
_journal_page_first 9474
_journal_page_last 9483
_journal_paper_doi 10.1039/b905070a
_journal_volume 11
_journal_year 2009
_chemical_absolute_configuration rm
_chemical_formula_moiety 'C3 H8 N O2, C3 H7 N O2, N O3'
_chemical_formula_sum 'C6 H15 N3 O7'
_chemical_formula_weight 241.21
_chemical_name_common 'L-alanine alaninium nitrate'
_chemical_name_systematic
;
?
;
_space_group_IT_number 4
_symmetry_cell_setting monoclinic
_symmetry_space_group_name_Hall 'P 2yb'
_symmetry_space_group_name_H-M 'P 1 21 1'
_atom_sites_solution_hydrogens geom
_atom_sites_solution_primary direct
_atom_sites_solution_secondary difmap
_audit_creation_method SHELXL-97
_cell_angle_alpha 90.00
_cell_angle_beta 94.607(2)
_cell_angle_gamma 90.00
_cell_formula_units_Z 2
_cell_length_a 7.7153(6)
_cell_length_b 5.4523(5)
_cell_length_c 12.7639(11)
_cell_measurement_reflns_used 2903
_cell_measurement_temperature 98(2)
_cell_measurement_theta_max 31.43
_cell_measurement_theta_min 2.65
_cell_volume 535.19(8)
_computing_cell_refinement 'Bruker SMART (Bruker, 2002)'
_computing_data_collection 'Bruker SMART (Bruker, 2002)'
_computing_data_reduction 'Bruker SAINT (Bruker, 2002)'
_computing_molecular_graphics 'CrystalMaker (Palmer, 2006)'
_computing_publication_material 'Bruker SHELXTL (Bruker, 2002)'
_computing_structure_refinement 'SHELXL-97 (Sheldrick, 1997)'
_computing_structure_solution 'SHELXS-97 (Sheldrick, 1997)'
_diffrn_ambient_temperature 90(2)
_diffrn_detector_area_resol_mean 512
_diffrn_measured_fraction_theta_full 0.997
_diffrn_measured_fraction_theta_max 0.997
_diffrn_measurement_device_type 'Bruker APEX CCD area detector'
_diffrn_measurement_method 'Phi and omega scans'
_diffrn_radiation_monochromator graphite
_diffrn_radiation_probe x-ray
_diffrn_radiation_type MoK\a
_diffrn_radiation_wavelength 0.71073
_diffrn_reflns_av_R_equivalents 0.0270
_diffrn_reflns_av_sigmaI/netI 0.0243
_diffrn_reflns_limit_h_max 10
_diffrn_reflns_limit_h_min -10
_diffrn_reflns_limit_k_max 7
_diffrn_reflns_limit_k_min -7
_diffrn_reflns_limit_l_max 16
_diffrn_reflns_limit_l_min -16
_diffrn_reflns_number 5351
_diffrn_reflns_theta_full 28.07
_diffrn_reflns_theta_max 28.07
_diffrn_reflns_theta_min 2.65
_diffrn_source 'fine-focus sealed tube'
_diffrn_standards_decay_% 0.001
_exptl_absorpt_coefficient_mu 0.136
_exptl_absorpt_correction_T_max 0.9654
_exptl_absorpt_correction_T_min 0.9603
_exptl_absorpt_correction_type multi-scan
_exptl_absorpt_process_details 'SADABS SHELXL-97 (Sheldrick, 1997)'
_exptl_crystal_colour colorless
_exptl_crystal_density_diffrn 1.497
_exptl_crystal_density_method 'not measured'
_exptl_crystal_description block
_exptl_crystal_F_000 256
_exptl_crystal_size_max 0.30
_exptl_crystal_size_mid 0.28
_exptl_crystal_size_min 0.26
_refine_diff_density_max 0.414
_refine_diff_density_min -0.317
_refine_diff_density_rms 0.071
_refine_ls_extinction_method none
_refine_ls_goodness_of_fit_ref 1.253
_refine_ls_hydrogen_treatment mixed
_refine_ls_matrix_type full
_refine_ls_number_parameters 176
_refine_ls_number_reflns 1438
_refine_ls_number_restraints 1
_refine_ls_restrained_S_all 1.252
_refine_ls_R_factor_all 0.0515
_refine_ls_R_factor_gt 0.0508
_refine_ls_shift/su_max 0.000
_refine_ls_shift/su_mean 0.000
_refine_ls_structure_factor_coef Fsqd
_refine_ls_weighting_details 'calc w=1/[\s^2^(Fo^2^)+(0.0472P)^2^+0.4878P] where P=(Fo^2^+2Fc^2^)/3'
_refine_ls_weighting_scheme calc
_refine_ls_wR_factor_gt 0.1177
_refine_ls_wR_factor_ref 0.1181
_reflns_number_gt 1418
_reflns_number_total 1438
_reflns_threshold_expression >2sigma(I)
_cod_data_source_file b905070a.txt
_cod_data_source_block p21
_cod_depositor_comments
;
The following automatic conversions were performed:
'_symmetry_cell_setting' value 'Monoclinic' changed to 'monoclinic'
according to '/home/saulius/struct/CIF-dictionaries/cif_core.dic'
dictionary named 'cif_core.dic' version 2.4.1 from 2010-06-29.

Automatic conversion script
Id: cif_fix_enum 1527 2010-12-29 10:47:43Z saulius 
;
_cod_original_sg_symbol_Hall P2yb
_cod_original_sg_symbol_H-M P2(1)
_cod_database_code 7201111

loop_
_symmetry_equiv_pos_as_xyz
'x, y, z'
'-x, y+1/2, -z'

loop_
_atom_site_label
_atom_site_type_symbol
_atom_site_fract_x
_atom_site_fract_y
_atom_site_fract_z
_atom_site_U_iso_or_equiv
_atom_site_adp_type
_atom_site_occupancy
_atom_site_symmetry_multiplicity
_atom_site_calc_flag
_atom_site_refinement_flags
_atom_site_disorder_assembly
_atom_site_disorder_group
O5 O 0.8263(3) 0.1192(5) 0.29709(18) 0.0192(5) Uani 1 1 d . . .
O4 O 0.2599(3) -0.0264(4) 0.21153(17) 0.0149(5) Uani 1 1 d . . .
O1 O 0.2493(3) 0.1841(5) 0.38053(18) 0.0186(5) Uani 1 1 d . . .
O2 O 0.1417(3) -0.1415(4) 0.46225(17) 0.0129(5) Uani 1 1 d . . .
O3 O 0.3184(3) 0.0115(4) 0.04500(17) 0.0114(5) Uani 1 1 d . . .
O6 O 0.6595(3) 0.2792(5) 0.1711(2) 0.0192(5) Uani 1 1 d . . .
O7 O 0.7314(3) -0.1065(5) 0.16563(18) 0.0180(5) Uani 1 1 d . . .
N1 N 0.1367(4) 0.1175(5) 0.6447(2) 0.0096(5) Uani 1 1 d . . .
N2 N 0.3615(3) 0.5007(5) 0.0562(2) 0.0084(5) Uani 1 1 d . . .
N3 N 0.7371(3) 0.0996(6) 0.2108(2) 0.0124(5) Uani 1 1 d . . .
C1 C 0.2058(4) 0.0629(6) 0.4619(2) 0.0097(6) Uani 1 1 d . . .
C2 C 0.2522(4) 0.2013(6) 0.5635(2) 0.0095(6) Uani 1 1 d . . .
H2 H 0.2356 0.3812 0.5511 0.011 Uiso 1 1 calc R . .
C3 C 0.4414(4) 0.1510(7) 0.6024(2) 0.0155(7) Uani 1 1 d . . .
H3A H 0.4726 0.2493 0.6654 0.023 Uiso 1 1 calc R . .
H3B H 0.5173 0.1951 0.5473 0.023 Uiso 1 1 calc R . .
H3C H 0.4557 -0.0234 0.6194 0.023 Uiso 1 1 calc R . .
C4 C 0.2859(4) 0.1007(6) 0.1309(2) 0.0095(6) Uani 1 1 d . . .
C5 C 0.2652(4) 0.3788(6) 0.1385(2) 0.0093(6) Uani 1 1 d . . .
H5A H 0.3130 0.4356 0.2095 0.011 Uiso 1 1 calc R . .
C6 C 0.0723(4) 0.4464(6) 0.1223(3) 0.0165(7) Uani 1 1 d . . .
H6A H 0.0589 0.6239 0.1308 0.025 Uiso 1 1 calc R . .
H6B H 0.0079 0.3605 0.1743 0.025 Uiso 1 1 calc R . .
H6C H 0.0268 0.3983 0.0514 0.025 Uiso 1 1 calc R . .
H2C H 0.340(5) 0.652(8) 0.055(3) 0.000(8) Uiso 1 1 d . . .
H1B H 0.167(4) 0.192(8) 0.703(3) 0.001(8) Uiso 1 1 d . . .
H1C H 0.142(6) -0.051(10) 0.652(3) 0.018(11) Uiso 1 1 d . . .
H1A H 0.028(5) 0.159(9) 0.621(3) 0.016(10) Uiso 1 1 d . . .
H2B H 0.475(5) 0.468(8) 0.069(3) 0.007(9) Uiso 1 1 d . . .
H2A H 0.322(5) 0.445(8) -0.008(3) 0.010(9) Uiso 1 1 d . . .
H1 H 0.241(8) 0.103(15) 0.326(5) 0.06(2) Uiso 1 1 d . . .

loop_
_atom_site_aniso_label
_atom_site_aniso_U_11
_atom_site_aniso_U_22
_atom_site_aniso_U_33
_atom_site_aniso_U_23
_atom_site_aniso_U_13
_atom_site_aniso_U_12
O5 0.0321(13) 0.0122(12) 0.0122(11) 0.0012(10) -0.0058(9) -0.0036(11)
O4 0.0280(12) 0.0073(10) 0.0097(10) -0.0001(9) 0.0034(9) -0.0012(10)
O1 0.0314(13) 0.0161(13) 0.0086(11) -0.0009(9) 0.0037(9) -0.0072(11)
O2 0.0140(10) 0.0128(12) 0.0117(10) -0.0021(9) -0.0006(8) -0.0030(9)
O3 0.0138(10) 0.0087(11) 0.0120(10) -0.0012(9) 0.0027(8) 0.0004(9)
O6 0.0187(12) 0.0138(12) 0.0243(12) 0.0035(11) -0.0034(9) 0.0019(10)
O7 0.0279(13) 0.0128(11) 0.0128(11) -0.0032(9) -0.0008(9) 0.0008(11)
N1 0.0132(12) 0.0096(13) 0.0061(11) -0.0026(11) 0.0012(9) -0.0016(10)
N2 0.0106(12) 0.0049(13) 0.0102(12) -0.0003(10) 0.0030(9) 0.0022(10)
N3 0.0151(12) 0.0114(13) 0.0107(11) 0.0021(11) 0.0015(9) -0.0009(11)
C1 0.0055(12) 0.0117(16) 0.0117(13) -0.0010(11) -0.0009(10) 0.0018(11)
C2 0.0119(13) 0.0056(13) 0.0109(13) 0.0000(11) 0.0009(10) -0.0030(11)
C3 0.0119(13) 0.0202(18) 0.0140(14) -0.0039(13) -0.0019(11) -0.0047(13)
C4 0.0080(12) 0.0071(13) 0.0133(13) 0.0022(12) -0.0001(10) 0.0012(11)
C5 0.0111(13) 0.0084(14) 0.0090(13) -0.0006(11) 0.0036(10) -0.0019(12)
C6 0.0084(13) 0.0116(16) 0.0304(18) -0.0025(13) 0.0069(12) 0.0031(12)

loop_
_atom_type_symbol
_atom_type_description
_atom_type_scat_dispersion_real
_atom_type_scat_dispersion_imag
_atom_type_scat_source
C C 0.0033 0.0000 'International Tables Vol C Tables 4.2.6.8 and 6.1.1.4'
H H 0.0000 0.0000 'International Tables Vol C Tables 4.2.6.8 and 6.1.1.4'
N N 0.0061 0.0000 'International Tables Vol C Tables 4.2.6.8 and 6.1.1.4'
O O 0.0106 0.0000 'International Tables Vol C Tables 4.2.6.8 and 6.1.1.4'

loop_
_geom_angle_atom_site_label_1
_geom_angle_atom_site_label_2
_geom_angle_atom_site_label_3
_geom_angle
_geom_angle_site_symmetry_1
_geom_angle_site_symmetry_3
_geom_angle_publ_flag
C1 O1 H1 113(5) . . ?
C2 N1 H1B 108(2) . . ?
C2 N1 H1C 111(3) . . ?
H1B N1 H1C 112(4) . . ?
C2 N1 H1A 107(3) . . ?
H1B N1 H1A 111(4) . . ?
H1C N1 H1A 108(4) . . ?
C5 N2 H2B 110(2) . . ?
C5 N2 H2A 109(2) . . ?
H2B N2 H2A 113(4) . . ?
C5 N2 H2C 110(3) . . ?
H2B N2 H2C 105(4) . . ?
H2A N2 H2C 111(3) . . ?
O6 N3 O5 120.4(3) . . ?
O6 N3 O7 121.4(2) . . ?
O5 N3 O7 118.2(3) . . ?
O2 C1 O1 126.8(3) . . ?
O2 C1 C2 121.3(3) . . ?
O1 C1 C2 111.9(3) . . ?
N1 C2 C1 109.2(2) . . ?
N1 C2 C3 109.1(2) . . ?
C1 C2 C3 110.0(2) . . ?
N1 C2 H2 109.5 . . ?
C1 C2 H2 109.5 . . ?
C3 C2 H2 109.5 . . ?
C2 C3 H3A 109.5 . . ?
C2 C3 H3B 109.5 . . ?
H3A C3 H3B 109.5 . . ?
C2 C3 H3C 109.5 . . ?
H3A C3 H3C 109.5 . . ?
H3B C3 H3C 109.5 . . ?
O3 C4 O4 123.9(3) . . ?
O3 C4 C5 118.3(3) . . ?
O4 C4 C5 117.8(3) . . ?
N2 C5 C4 109.7(3) . . ?
N2 C5 C6 109.3(3) . . ?
C4 C5 C6 109.6(3) . . ?
N2 C5 H5A 109.4 . . ?
C4 C5 H5A 109.4 . . ?
C6 C5 H5A 109.4 . . ?
C5 C6 H6A 109.5 . . ?
C5 C6 H6B 109.5 . . ?
H6A C6 H6B 109.5 . . ?
C5 C6 H6C 109.5 . . ?
H6A C6 H6C 109.5 . . ?
H6B C6 H6C 109.5 . . ?

loop_
_geom_bond_atom_site_label_1
_geom_bond_atom_site_label_2
_geom_bond_distance
_geom_bond_site_symmetry_2
_geom_bond_publ_flag
O5 N3 1.256(3) . ?
O4 C4 1.270(4) . ?
O1 C1 1.298(4) . ?
O1 H1 0.82(7) . ?
O2 C1 1.220(4) . ?
O3 C4 1.243(4) . ?
O6 N3 1.235(4) . ?
O7 N3 1.262(4) . ?
N1 C2 1.492(4) . ?
N1 H1B 0.86(4) . ?
N1 H1C 0.92(5) . ?
N1 H1A 0.90(4) . ?
N2 C5 1.491(4) . ?
N2 H2C 0.84(4) . ?
N2 H2B 0.89(4) . ?
N2 H2A 0.90(4) . ?
C1 C2 1.518(4) . ?
C2 C3 1.528(4) . ?
C2 H2 1.0000 . ?
C3 H3A 0.9800 . ?
C3 H3B 0.9800 . ?
C3 H3C 0.9800 . ?
C4 C5 1.529(5) . ?
C5 C6 1.531(4) . ?
C5 H5A 1.0000 . ?
C6 H6A 0.9800 . ?
C6 H6B 0.9800 . ?
C6 H6C 0.9800 . ?

loop_
_geom_torsion_atom_site_label_1
_geom_torsion_atom_site_label_2
_geom_torsion_atom_site_label_3
_geom_torsion_atom_site_label_4
_geom_torsion
_geom_torsion_site_symmetry_1
_geom_torsion_site_symmetry_2
_geom_torsion_site_symmetry_3
_geom_torsion_site_symmetry_4
_geom_torsion_publ_flag
O2 C1 C2 N1 -27.2(4) . . . . ?
O1 C1 C2 N1 155.4(3) . . . . ?
O2 C1 C2 C3 92.5(3) . . . . ?
O1 C1 C2 C3 -84.9(3) . . . . ?
O3 C4 C5 N2 -24.6(4) . . . . ?
O4 C4 C5 N2 158.9(2) . . . . ?
O3 C4 C5 C6 95.4(3) . . . . ?
O4 C4 C5 C6 -81.0(4) . . . . ?

loop_
_cod_related_entry_id
_cod_related_entry_database
_cod_related_entry_code
1 ChemSpider 21182089
